data_7245968
loop_
_publ_author_name
'Garc\'ia-Raso, Angel'
'Terr\'on, Angel'
'Fiol, Juan J.'
'L\'opez-Zafra, Adela'
'Pic\'o, Gemma'
'V\'azquez-L\'opez, Ezequiel M.'
'Barcel\'o-Oliver, Miquel'
'Frontera, Antonio'

_publ_section_title
;
 Synthesis, structural characterization and DFT study of
 N-(pyrimidyl)-\w-amino acids/peptide: \b-alanine, \g-aminobutyric acid,
 5-aminovaleric acid, 6-aminohexanoic acid and glycylglycine
;
_journal_issue 2
_journal_name_full CrystEngComm
_journal_page_first 233
_journal_page_last 244
_journal_paper_doi 10.1039/D2CE01293F
_journal_volume 25
_journal_year 2023
_chemical_formula_moiety '0.25(C32 H44 N12 O8)'
_chemical_formula_sum 'C8 H11 N3 O2'
_chemical_formula_weight 181.20
_space_group_crystal_system monoclinic
_space_group_IT_number 14
_space_group_name_Hall '-P 2ybc'
_space_group_name_H-M_alt 'P 1 21/c 1'
_atom_sites_solution_hydrogens mixed
_atom_sites_solution_primary direct
_audit_creation_date 2022-11-16
_audit_creation_method
;
Olex2 1.5
(compiled 2022.04.07 svn.rca3783a0 for OlexSys, GUI svn.r6498)
;
_audit_update_record
;
2022-11-16 deposited with the CCDC.	2022-11-24 downloaded from the CCDC.
;
_cell_angle_alpha 90
_cell_angle_beta 92.500(2)
_cell_angle_gamma 90
_cell_formula_units_Z 16
_cell_length_a 8.1649(7)
_cell_length_b 40.876(3)
_cell_length_c 10.4997(8)
_cell_measurement_reflns_used 9988
_cell_measurement_temperature 100(2)
_cell_measurement_theta_max 26.36
_cell_measurement_theta_min 2.45
_cell_volume 3500.9(5)
_computing_molecular_graphics 'Olex2 1.5 (Dolomanov et al., 2009)'
_computing_publication_material 'Olex2 1.5 (Dolomanov et al., 2009)'
_computing_structure_refinement 'XL  (Sheldrick, 2008)'
_computing_structure_solution 'SHELXS  (Sheldrick, 2008)'
_diffrn_ambient_temperature 100.15
_diffrn_measured_fraction_theta_full 0.998
_diffrn_measured_fraction_theta_max 0.996
_diffrn_measurement_device_type 'Bruker D8 Venture Photon 100 CMOS'
_diffrn_measurement_method '\f and \w scans'
_diffrn_radiation_type MoK\a
_diffrn_radiation_wavelength 0.71073
_diffrn_reflns_av_R_equivalents 0.0519
_diffrn_reflns_av_unetI/netI 0.0333
_diffrn_reflns_Laue_measured_fraction_full 0.998
_diffrn_reflns_Laue_measured_fraction_max 0.996
_diffrn_reflns_limit_h_max 9
_diffrn_reflns_limit_h_min -10
_diffrn_reflns_limit_k_max 51
_diffrn_reflns_limit_k_min -51
_diffrn_reflns_limit_l_max 13
_diffrn_reflns_limit_l_min -13
_diffrn_reflns_number 51471
_diffrn_reflns_point_group_measured_fraction_full 0.998
_diffrn_reflns_point_group_measured_fraction_max 0.996
_diffrn_reflns_theta_full 25.242
_diffrn_reflns_theta_max 26.442
_diffrn_reflns_theta_min 2.450
_exptl_absorpt_coefficient_mu 0.102
_exptl_absorpt_correction_T_max 0.7335
_exptl_absorpt_correction_T_min 0.7040
_exptl_absorpt_correction_type multi-scan
_exptl_absorpt_process_details 'SADABS-2016/2 (Bruker AXS Inc.)'
_exptl_crystal_colour colourless
_exptl_crystal_density_diffrn 1.375
_exptl_crystal_description prism
_exptl_crystal_F_000 1536
_exptl_crystal_size_max 0.169
_exptl_crystal_size_mid 0.138
_exptl_crystal_size_min 0.115
_refine_diff_density_max 0.177
_refine_diff_density_min -0.271
_refine_diff_density_rms 0.055
_refine_ls_extinction_method none
_refine_ls_goodness_of_fit_ref 1.020
_refine_ls_hydrogen_treatment mixed
_refine_ls_matrix_type full
_refine_ls_number_parameters 501
_refine_ls_number_reflns 7179
_refine_ls_number_restraints 0
_refine_ls_restrained_S_all 1.020
_refine_ls_R_factor_all 0.0652
_refine_ls_R_factor_gt 0.0416
_refine_ls_shift/su_max 0.000
_refine_ls_shift/su_mean 0.000
_refine_ls_structure_factor_coef Fsqd
_refine_ls_weighting_details 'w=1/[\s^2^(Fo^2^)+(0.0412P)^2^+1.5655P] where P=(Fo^2^+2Fc^2^)/3'
_refine_ls_weighting_scheme calc
_refine_ls_wR_factor_gt 0.0896
_refine_ls_wR_factor_ref 0.0994
_reflns_Friedel_coverage 0.000
_reflns_number_gt 5472
_reflns_number_total 7179
_reflns_threshold_expression 'I > 2\s(I)'
_cod_data_source_file d2ce01293f2.cif
_cod_data_source_block 1
_cod_depositor_comments 'Adding full bibliography for 7245964--7245971.cif.'
_cod_original_cell_volume 3501.0(5)
_cod_database_code 7245968
_shelx_shelxl_version_number 2019/1
_shelx_space_group_comment
;
The symmetry employed for this shelxl refinement is uniquely defined
by the following loop, which should always be used as a source of
symmetry information in preference to the above space-group names.
They are only intended as comments.
;
_shelx_estimated_absorpt_t_max 0.988
_shelx_estimated_absorpt_t_min 0.983
_olex2_refinement_description
;
1.a Secondary CH2 refined with riding coordinates:
 C3A(H3AA,H3AB), C4A(H4AA,H4AB), C5A(H5AA,H5AB), C3C(H3CA,H3CB), C4C(H4CA,
 H4CB), C5C(H5CA,H5CB), C3D(H3DA,H3DB), C4D(H4DA,H4DB), C5D(H5DA,H5DB),
 C3B(H3BA,H3BB), C4B(H4BA,H4BB), C5B(H5BA,H5BB)
1.b Aromatic/amide H refined with riding coordinates:
 C4A'(H4A'), C5A'(H5A'), C6A'(H6A'), C4C'(H4C'), C5C'(H5C'), C6C'(H6C'),
 C4D'(H4D'), C5D'(H5D'), C6D'(H6D'), C4B'(H4B'), C5B'(H5B'), C6B'(H6B')
;
_olex2_submission_special_instructions 'No special instructions were received'

loop_
_space_group_symop_operation_xyz
'x, y, z'
'-x, y+1/2, -z+1/2'
'-x, -y, -z'
'x, -y-1/2, z-1/2'

loop_
_atom_site_label
_atom_site_type_symbol
_atom_site_fract_x
_atom_site_fract_y
_atom_site_fract_z
_atom_site_U_iso_or_equiv
_atom_site_adp_type
_atom_site_occupancy
_atom_site_site_symmetry_order
_atom_site_calc_flag
_atom_site_refinement_flags_posn
_atom_site_refinement_flags_adp
_atom_site_refinement_flags_occupancy
_atom_site_disorder_assembly
_atom_site_disorder_group
O1A O 0.70254(13) 0.05396(2) 0.95339(10) 0.0188(2) Uani 1 1 d . . . . .
H1A H 0.648(3) 0.0706(6) 0.883(2) 0.063(7) Uiso 1 1 d . . . . .
O2A O 0.58706(13) 0.01257(2) 0.84194(10) 0.0184(2) Uani 1 1 d . . . . .
C2A C 0.67538(18) 0.02279(4) 0.93009(14) 0.0152(3) Uani 1 1 d . . . . .
C3A C 0.76161(18) 0.00106(3) 1.02643(14) 0.0161(3) Uani 1 1 d . . . . .
H3AA H 0.716001 0.005205 1.110755 0.019 Uiso 1 1 calc R U . . .
H3AB H 0.879025 0.007169 1.032383 0.019 Uiso 1 1 calc R U . . .
C4A C 0.74869(18) -0.03529(3) 0.99794(15) 0.0158(3) Uani 1 1 d . . . . .
H4AA H 0.632518 -0.042228 0.997892 0.019 Uiso 1 1 calc R U . . .
H4AB H 0.790422 -0.039849 0.912616 0.019 Uiso 1 1 calc R U . . .
C5A C 0.84822(18) -0.05420(3) 1.09845(14) 0.0150(3) Uani 1 1 d . . . . .
H5AA H 0.966303 -0.050127 1.087558 0.018 Uiso 1 1 calc R U . . .
H5AB H 0.821026 -0.046221 1.184004 0.018 Uiso 1 1 calc R U . . .
N6A N 0.81696(16) -0.08909(3) 1.09073(13) 0.0158(3) Uani 1 1 d . . . . .
H6A H 0.748(2) -0.0963(4) 1.0353(18) 0.028(5) Uiso 1 1 d . . . . .
N1A' N 0.83807(15) -0.14187(3) 1.16544(12) 0.0157(3) Uani 1 1 d . . . . .
C2A' C 0.88122(18) -0.10994(4) 1.17792(14) 0.0140(3) Uani 1 1 d . . . . .
N3A' N 0.98322(15) -0.09787(3) 1.27179(12) 0.0157(3) Uani 1 1 d . . . . .
C4A' C 1.04179(19) -0.11936(4) 1.35821(15) 0.0183(3) Uani 1 1 d . . . . .
H4A' H 1.113483 -0.111603 1.425225 0.022 Uiso 1 1 calc R U . . .
C5A' C 1.00374(19) -0.15205(4) 1.35516(15) 0.0190(3) Uani 1 1 d . . . . .
H5A' H 1.045893 -0.166925 1.417925 0.023 Uiso 1 1 calc R U . . .
C6A' C 0.89988(19) -0.16198(4) 1.25464(15) 0.0179(3) Uani 1 1 d . . . . .
H6A' H 0.871176 -0.184474 1.249155 0.021 Uiso 1 1 calc R U . . .
O1C O 0.23097(14) 0.19304(2) 0.44157(11) 0.0207(3) Uani 1 1 d . . . . .
H1C H 0.170(3) 0.1781(6) 0.379(2) 0.065(7) Uiso 1 1 d . . . . .
O2C O 0.12742(13) 0.23414(2) 0.32214(10) 0.0186(2) Uani 1 1 d . . . . .
C2C C 0.20819(18) 0.22407(4) 0.41438(14) 0.0148(3) Uani 1 1 d . . . . .
C3C C 0.29182(18) 0.24600(3) 0.51218(14) 0.0151(3) Uani 1 1 d . . . . .
H3CA H 0.406877 0.238720 0.525916 0.018 Uiso 1 1 calc R U . . .
H3CB H 0.237185 0.243418 0.593921 0.018 Uiso 1 1 calc R U . . .
C4C C 0.29129(18) 0.28214(3) 0.47654(14) 0.0144(3) Uani 1 1 d . . . . .
H4CA H 0.346592 0.285302 0.395395 0.017 Uiso 1 1 calc R U . . .
H4CB H 0.177102 0.290109 0.465071 0.017 Uiso 1 1 calc R U . . .
C5C C 0.38065(18) 0.30110(3) 0.58245(14) 0.0145(3) Uani 1 1 d . . . . .
H5CA H 0.326813 0.297032 0.663626 0.017 Uiso 1 1 calc R U . . .
H5CB H 0.494914 0.293085 0.592231 0.017 Uiso 1 1 calc R U . . .
N6C N 0.38236(16) 0.33600(3) 0.55768(12) 0.0163(3) Uani 1 1 d . . . . .
H6C H 0.318(2) 0.3435(4) 0.4942(17) 0.025(5) Uiso 1 1 d . . . . .
N1C' N 0.43611(15) 0.38941(3) 0.61397(12) 0.0163(3) Uani 1 1 d . . . . .
C2C' C 0.45363(17) 0.35717(3) 0.64096(14) 0.0136(3) Uani 1 1 d . . . . .
N3C' N 0.53823(15) 0.34490(3) 0.74390(12) 0.0146(3) Uani 1 1 d . . . . .
C4C' C 0.61006(18) 0.36680(4) 0.82344(14) 0.0170(3) Uani 1 1 d . . . . .
H4C' H 0.670860 0.359009 0.896462 0.020 Uiso 1 1 calc R U . . .
C5C' C 0.59964(18) 0.39999(4) 0.80406(15) 0.0178(3) Uani 1 1 d . . . . .
H5C' H 0.651131 0.415190 0.861344 0.021 Uiso 1 1 calc R U . . .
C6C' C 0.50990(19) 0.40997(4) 0.69637(14) 0.0173(3) Uani 1 1 d . . . . .
H6C' H 0.500327 0.432772 0.680243 0.021 Uiso 1 1 calc R U . . .
O1D O 0.59842(13) 0.28224(3) 0.80684(10) 0.0209(3) Uani 1 1 d . . . . .
H1D H 0.577(3) 0.3053(5) 0.791(2) 0.052(6) Uiso 1 1 d . . . . .
O2D O 0.75605(16) 0.29775(3) 0.97449(12) 0.0343(3) Uani 1 1 d . . . . .
C2D C 0.70329(18) 0.27674(4) 0.90366(14) 0.0161(3) Uani 1 1 d . . . . .
C3D C 0.74675(19) 0.24102(4) 0.91340(14) 0.0162(3) Uani 1 1 d . . . . .
H3DA H 0.818214 0.235385 0.842843 0.019 Uiso 1 1 calc R U . . .
H3DB H 0.645003 0.227983 0.901907 0.019 Uiso 1 1 calc R U . . .
C4D C 0.83305(18) 0.23127(3) 1.03840(14) 0.0149(3) Uani 1 1 d . . . . .
H4DA H 0.767167 0.238409 1.110311 0.018 Uiso 1 1 calc R U . . .
H4DB H 0.941060 0.242249 1.046665 0.018 Uiso 1 1 calc R U . . .
C5D C 0.85668(18) 0.19438(3) 1.04399(14) 0.0148(3) Uani 1 1 d . . . . .
H5DA H 0.748640 0.183465 1.046688 0.018 Uiso 1 1 calc R U . . .
H5DB H 0.910492 0.186860 0.966533 0.018 Uiso 1 1 calc R U . . .
N6D N 0.95667(16) 0.18558(3) 1.15615(13) 0.0167(3) Uani 1 1 d . . . . .
H6D H 1.004(2) 0.2010(4) 1.2044(16) 0.019(4) Uiso 1 1 d . . . . .
N1D' N 0.91993(15) 0.13049(3) 1.11574(12) 0.0158(3) Uani 1 1 d . . . . .
C2D' C 0.98856(17) 0.15432(3) 1.18814(14) 0.0139(3) Uani 1 1 d . . . . .
N3D' N 1.08887(15) 0.14961(3) 1.29310(12) 0.0159(3) Uani 1 1 d . . . . .
C4D' C 1.11894(19) 0.11864(4) 1.32791(15) 0.0175(3) Uani 1 1 d . . . . .
H4D' H 1.188928 0.114485 1.400767 0.021 Uiso 1 1 calc R U . . .
C5D' C 1.05130(19) 0.09264(4) 1.26108(15) 0.0196(3) Uani 1 1 d . . . . .
H5D' H 1.071224 0.070671 1.286919 0.024 Uiso 1 1 calc R U . . .
C6D' C 0.95285(19) 0.10005(4) 1.15441(15) 0.0182(3) Uani 1 1 d . . . . .
H6D' H 0.906144 0.082474 1.106068 0.022 Uiso 1 1 calc R U . . .
O1B O 0.90383(15) 0.03670(3) 0.69347(11) 0.0260(3) Uani 1 1 d . . . . .
H1B H 0.942(3) 0.0598(6) 0.699(2) 0.053(6) Uiso 1 1 d . . . . .
O2B O 0.81568(17) 0.05000(3) 0.49695(12) 0.0360(3) Uani 1 1 d . . . . .
C2B C 0.83485(18) 0.03001(4) 0.58052(14) 0.0159(3) Uani 1 1 d . . . . .
C3B C 0.78734(19) -0.00541(4) 0.57024(14) 0.0167(3) Uani 1 1 d . . . . .
H3BA H 0.712435 -0.010543 0.639141 0.020 Uiso 1 1 calc R U . . .
H3BB H 0.887147 -0.018898 0.584627 0.020 Uiso 1 1 calc R U . . .
C4B C 0.70450(19) -0.01527(4) 0.44356(14) 0.0168(3) Uani 1 1 d . . . . .
H4BA H 0.603791 -0.002139 0.427707 0.020 Uiso 1 1 calc R U . . .
H4BB H 0.779072 -0.010993 0.373585 0.020 Uiso 1 1 calc R U . . .
C5B C 0.66119(19) -0.05137(4) 0.44646(14) 0.0179(3) Uani 1 1 d . . . . .
H5BA H 0.763072 -0.064513 0.452808 0.022 Uiso 1 1 calc R U . . .
H5BB H 0.597707 -0.056010 0.522612 0.022 Uiso 1 1 calc R U . . .
N6B N 0.56530(16) -0.06076(3) 0.33234(13) 0.0174(3) Uani 1 1 d . . . . .
H6B H 0.523(2) -0.0455(4) 0.2850(17) 0.024(5) Uiso 1 1 d . . . . .
N1B' N 0.41953(15) -0.09686(3) 0.20439(12) 0.0157(3) Uani 1 1 d . . . . .
C2B' C 0.51827(18) -0.09180(4) 0.30967(14) 0.0151(3) Uani 1 1 d . . . . .
N3B' N 0.57234(16) -0.11529(3) 0.39082(12) 0.0178(3) Uani 1 1 d . . . . .
C4B' C 0.52070(19) -0.14554(4) 0.36296(15) 0.0195(3) Uani 1 1 d . . . . .
H4B' H 0.555520 -0.162842 0.418141 0.023 Uiso 1 1 calc R U . . .
C5B' C 0.41938(19) -0.15305(4) 0.25825(16) 0.0203(3) Uani 1 1 d . . . . .
H5B' H 0.384348 -0.174830 0.241117 0.024 Uiso 1 1 calc R U . . .
C6B' C 0.37172(19) -0.12752(4) 0.18011(15) 0.0176(3) Uani 1 1 d . . . . .
H6B' H 0.302816 -0.131813 0.106764 0.021 Uiso 1 1 calc R U . . .

loop_
_atom_site_aniso_label
_atom_site_aniso_U_11
_atom_site_aniso_U_22
_atom_site_aniso_U_33
_atom_site_aniso_U_23
_atom_site_aniso_U_13
_atom_site_aniso_U_12
O1A 0.0246(6) 0.0110(5) 0.0201(6) -0.0023(4) -0.0058(5) -0.0005(4)
O2A 0.0205(6) 0.0151(5) 0.0192(6) -0.0018(4) -0.0052(5) -0.0010(4)
C2A 0.0135(7) 0.0146(8) 0.0179(8) -0.0027(6) 0.0033(6) -0.0013(6)
C3A 0.0167(8) 0.0149(8) 0.0163(8) -0.0026(6) -0.0020(6) -0.0019(6)
C4A 0.0172(8) 0.0142(8) 0.0157(8) -0.0021(6) -0.0019(6) -0.0002(6)
C5A 0.0173(8) 0.0124(7) 0.0152(8) -0.0016(6) -0.0007(6) -0.0022(6)
N6A 0.0195(7) 0.0121(6) 0.0152(7) -0.0008(5) -0.0042(6) -0.0022(5)
N1A' 0.0191(7) 0.0120(6) 0.0159(7) -0.0003(5) -0.0005(5) -0.0018(5)
C2A' 0.0127(7) 0.0148(7) 0.0145(8) -0.0010(6) 0.0021(6) 0.0000(6)
N3A' 0.0166(7) 0.0149(6) 0.0153(7) -0.0010(5) -0.0020(5) -0.0011(5)
C4A' 0.0178(8) 0.0201(8) 0.0167(8) -0.0005(6) -0.0034(6) 0.0004(6)
C5A' 0.0202(8) 0.0191(8) 0.0175(8) 0.0038(6) -0.0011(7) 0.0013(6)
C6A' 0.0209(8) 0.0129(7) 0.0199(8) 0.0019(6) 0.0022(7) 0.0000(6)
O1C 0.0294(6) 0.0109(5) 0.0209(6) 0.0010(5) -0.0098(5) -0.0010(5)
O2C 0.0244(6) 0.0142(5) 0.0166(6) 0.0000(4) -0.0067(5) 0.0015(4)
C2C 0.0142(7) 0.0142(8) 0.0162(8) 0.0014(6) 0.0020(6) 0.0013(6)
C3C 0.0153(8) 0.0142(8) 0.0155(8) -0.0005(6) -0.0029(6) 0.0009(6)
C4C 0.0144(7) 0.0139(7) 0.0148(8) 0.0003(6) -0.0020(6) 0.0004(6)
C5C 0.0167(8) 0.0118(7) 0.0148(8) 0.0010(6) -0.0016(6) 0.0007(6)
N6C 0.0219(7) 0.0115(6) 0.0149(7) 0.0009(5) -0.0072(6) -0.0004(5)
N1C' 0.0202(7) 0.0117(6) 0.0169(7) 0.0002(5) -0.0015(5) 0.0001(5)
C2C' 0.0135(7) 0.0146(7) 0.0129(7) -0.0004(6) 0.0018(6) -0.0002(6)
N3C' 0.0164(7) 0.0138(6) 0.0134(6) -0.0004(5) -0.0016(5) -0.0003(5)
C4C' 0.0169(8) 0.0205(8) 0.0133(8) -0.0011(6) -0.0014(6) 0.0007(6)
C5C' 0.0196(8) 0.0166(8) 0.0169(8) -0.0043(6) -0.0016(7) -0.0017(6)
C6C' 0.0211(8) 0.0124(7) 0.0186(8) -0.0012(6) 0.0012(7) -0.0009(6)
O1D 0.0289(6) 0.0138(6) 0.0190(6) 0.0006(5) -0.0109(5) 0.0027(5)
O2D 0.0497(8) 0.0167(6) 0.0342(7) -0.0040(5) -0.0240(6) 0.0011(6)
C2D 0.0171(8) 0.0177(8) 0.0133(8) 0.0016(6) -0.0019(6) -0.0009(6)
C3D 0.0177(8) 0.0151(8) 0.0155(8) 0.0011(6) -0.0026(6) 0.0001(6)
C4D 0.0147(8) 0.0146(8) 0.0150(8) 0.0011(6) -0.0028(6) -0.0006(6)
C5D 0.0152(8) 0.0148(8) 0.0142(8) 0.0014(6) -0.0027(6) -0.0001(6)
N6D 0.0201(7) 0.0113(6) 0.0179(7) 0.0001(5) -0.0077(6) -0.0005(5)
N1D' 0.0169(7) 0.0136(6) 0.0167(7) -0.0007(5) -0.0006(5) -0.0016(5)
C2D' 0.0128(7) 0.0149(7) 0.0141(8) 0.0018(6) 0.0019(6) -0.0001(6)
N3D' 0.0196(7) 0.0126(6) 0.0151(7) 0.0009(5) -0.0022(5) 0.0002(5)
C4D' 0.0210(8) 0.0156(8) 0.0157(8) 0.0031(6) -0.0013(7) 0.0027(6)
C5D' 0.0252(9) 0.0122(8) 0.0215(9) 0.0026(6) 0.0014(7) 0.0025(6)
C6D' 0.0203(8) 0.0138(7) 0.0204(8) -0.0030(6) 0.0021(7) -0.0017(6)
O1B 0.0396(7) 0.0181(6) 0.0191(6) 0.0012(5) -0.0122(5) -0.0115(5)
O2B 0.0614(9) 0.0172(6) 0.0274(7) 0.0039(5) -0.0216(6) -0.0049(6)
C2B 0.0141(8) 0.0169(8) 0.0166(8) -0.0016(6) -0.0018(6) 0.0009(6)
C3B 0.0179(8) 0.0164(8) 0.0155(8) -0.0003(6) -0.0023(6) -0.0012(6)
C4B 0.0189(8) 0.0152(8) 0.0160(8) -0.0004(6) -0.0021(6) 0.0004(6)
C5B 0.0217(8) 0.0173(8) 0.0145(8) -0.0019(6) -0.0038(7) -0.0032(6)
N6B 0.0243(7) 0.0123(7) 0.0151(7) 0.0005(5) -0.0058(6) -0.0019(5)
N1B' 0.0178(7) 0.0128(6) 0.0162(7) -0.0009(5) -0.0006(5) -0.0014(5)
C2B' 0.0147(7) 0.0168(8) 0.0140(8) -0.0016(6) 0.0026(6) -0.0006(6)
N3B' 0.0220(7) 0.0150(7) 0.0162(7) 0.0006(5) -0.0005(6) 0.0000(5)
C4B' 0.0220(8) 0.0148(8) 0.0218(9) 0.0024(7) 0.0021(7) 0.0027(6)
C5B' 0.0216(8) 0.0127(8) 0.0265(9) -0.0036(7) 0.0009(7) -0.0022(6)
C6B' 0.0173(8) 0.0158(8) 0.0195(8) -0.0031(6) -0.0006(7) -0.0012(6)

loop_
_atom_type_symbol
_atom_type_description
_atom_type_scat_dispersion_real
_atom_type_scat_dispersion_imag
_atom_type_scat_source
C C 0.0033 0.0016 'International Tables Vol C Tables 4.2.6.8 and 6.1.1.4'
H H 0.0000 0.0000 'International Tables Vol C Tables 4.2.6.8 and 6.1.1.4'
N N 0.0061 0.0033 'International Tables Vol C Tables 4.2.6.8 and 6.1.1.4'
O O 0.0106 0.0060 'International Tables Vol C Tables 4.2.6.8 and 6.1.1.4'

loop_
_geom_angle_atom_site_label_1
_geom_angle_atom_site_label_2
_geom_angle_atom_site_label_3
_geom_angle
_geom_angle_site_symmetry_1
_geom_angle_site_symmetry_3
_geom_angle_publ_flag
C2A O1A H1A 114.6(12) . . ?
O1A C2A C3A 112.23(13) . . ?
O2A C2A O1A 124.17(14) . . ?
O2A C2A C3A 123.58(13) . . ?
C2A C3A H3AA 108.6 . . ?
C2A C3A H3AB 108.6 . . ?
C2A C3A C4A 114.86(12) . . ?
H3AA C3A H3AB 107.5 . . ?
C4A C3A H3AA 108.6 . . ?
C4A C3A H3AB 108.6 . . ?
C3A C4A H4AA 109.8 . . ?
C3A C4A H4AB 109.8 . . ?
H4AA C4A H4AB 108.3 . . ?
C5A C4A C3A 109.36(12) . . ?
C5A C4A H4AA 109.8 . . ?
C5A C4A H4AB 109.8 . . ?
C4A C5A H5AA 109.2 . . ?
C4A C5A H5AB 109.2 . . ?
H5AA C5A H5AB 107.9 . . ?
N6A C5A C4A 112.02(12) . . ?
N6A C5A H5AA 109.2 . . ?
N6A C5A H5AB 109.2 . . ?
C5A N6A H6A 119.4(12) . . ?
C2A' N6A C5A 121.61(13) . . ?
C2A' N6A H6A 118.6(12) . . ?
C6A' N1A' C2A' 115.97(13) . . ?
N6A C2A' N1A' 116.96(13) . . ?
N6A C2A' N3A' 118.35(13) . . ?
N3A' C2A' N1A' 124.69(13) . . ?
C4A' N3A' C2A' 116.41(13) . . ?
N3A' C4A' H4A' 118.3 . . ?
N3A' C4A' C5A' 123.40(15) . . ?
C5A' C4A' H4A' 118.3 . . ?
C4A' C5A' H5A' 122.2 . . ?
C4A' C5A' C6A' 115.69(14) . . ?
C6A' C5A' H5A' 122.2 . . ?
N1A' C6A' C5A' 123.82(14) . . ?
N1A' C6A' H6A' 118.1 . . ?
C5A' C6A' H6A' 118.1 . . ?
C2C O1C H1C 112.4(13) . . ?
O1C C2C C3C 111.83(13) . . ?
O2C C2C O1C 124.46(14) . . ?
O2C C2C C3C 123.70(13) . . ?
C2C C3C H3CA 108.7 . . ?
C2C C3C H3CB 108.7 . . ?
C2C C3C C4C 114.43(12) . . ?
H3CA C3C H3CB 107.6 . . ?
C4C C3C H3CA 108.7 . . ?
C4C C3C H3CB 108.7 . . ?
C3C C4C H4CA 110.0 . . ?
C3C C4C H4CB 110.0 . . ?
H4CA C4C H4CB 108.3 . . ?
C5C C4C C3C 108.63(12) . . ?
C5C C4C H4CA 110.0 . . ?
C5C C4C H4CB 110.0 . . ?
C4C C5C H5CA 109.1 . . ?
C4C C5C H5CB 109.1 . . ?
H5CA C5C H5CB 107.9 . . ?
N6C C5C C4C 112.30(12) . . ?
N6C C5C H5CA 109.1 . . ?
N6C C5C H5CB 109.1 . . ?
C5C N6C H6C 117.7(11) . . ?
C2C' N6C C5C 121.58(13) . . ?
C2C' N6C H6C 119.6(11) . . ?
C6C' N1C' C2C' 115.95(13) . . ?
N6C C2C' N1C' 116.84(13) . . ?
N6C C2C' N3C' 118.18(13) . . ?
N3C' C2C' N1C' 124.98(13) . . ?
C4C' N3C' C2C' 116.35(13) . . ?
N3C' C4C' H4C' 118.5 . . ?
N3C' C4C' C5C' 122.96(14) . . ?
C5C' C4C' H4C' 118.5 . . ?
C4C' C5C' H5C' 122.0 . . ?
C4C' C5C' C6C' 116.10(14) . . ?
C6C' C5C' H5C' 122.0 . . ?
N1C' C6C' C5C' 123.66(14) . . ?
N1C' C6C' H6C' 118.2 . . ?
C5C' C6C' H6C' 118.2 . . ?
C2D O1D H1D 114.0(13) . . ?
O1D C2D C3D 111.14(13) . . ?
O2D C2D O1D 123.89(14) . . ?
O2D C2D C3D 124.97(14) . . ?
C2D C3D H3DA 108.7 . . ?
C2D C3D H3DB 108.7 . . ?
C2D C3D C4D 114.42(13) . . ?
H3DA C3D H3DB 107.6 . . ?
C4D C3D H3DA 108.7 . . ?
C4D C3D H3DB 108.7 . . ?
C3D C4D H4DA 109.6 . . ?
C3D C4D H4DB 109.6 . . ?
C3D C4D C5D 110.34(12) . . ?
H4DA C4D H4DB 108.1 . . ?
C5D C4D H4DA 109.6 . . ?
C5D C4D H4DB 109.6 . . ?
C4D C5D H5DA 109.6 . . ?
C4D C5D H5DB 109.6 . . ?
H5DA C5D H5DB 108.2 . . ?
N6D C5D C4D 110.08(12) . . ?
N6D C5D H5DA 109.6 . . ?
N6D C5D H5DB 109.6 . . ?
C5D N6D H6D 120.2(11) . . ?
C2D' N6D C5D 122.36(13) . . ?
C2D' N6D H6D 117.4(11) . . ?
C6D' N1D' C2D' 115.54(13) . . ?
N6D C2D' N3D' 116.18(13) . . ?
N1D' C2D' N6D 118.48(13) . . ?
N1D' C2D' N3D' 125.35(13) . . ?
C4D' N3D' C2D' 116.95(13) . . ?
N3D' C4D' H4D' 119.1 . . ?
N3D' C4D' C5D' 121.80(14) . . ?
C5D' C4D' H4D' 119.1 . . ?
C4D' C5D' H5D' 121.6 . . ?
C4D' C5D' C6D' 116.72(14) . . ?
C6D' C5D' H5D' 121.6 . . ?
N1D' C6D' C5D' 123.62(14) . . ?
N1D' C6D' H6D' 118.2 . . ?
C5D' C6D' H6D' 118.2 . . ?
C2B O1B H1B 111.8(13) . . ?
O1B C2B C3B 111.31(13) . . ?
O2B C2B O1B 123.45(14) . . ?
O2B C2B C3B 125.23(14) . . ?
C2B C3B H3BA 108.5 . . ?
C2B C3B H3BB 108.5 . . ?
C2B C3B C4B 114.98(13) . . ?
H3BA C3B H3BB 107.5 . . ?
C4B C3B H3BA 108.5 . . ?
C4B C3B H3BB 108.5 . . ?
C3B C4B H4BA 109.8 . . ?
C3B C4B H4BB 109.8 . . ?
H4BA C4B H4BB 108.2 . . ?
C5B C4B C3B 109.60(12) . . ?
C5B C4B H4BA 109.8 . . ?
C5B C4B H4BB 109.8 . . ?
C4B C5B H5BA 109.5 . . ?
C4B C5B H5BB 109.5 . . ?
H5BA C5B H5BB 108.0 . . ?
N6B C5B C4B 110.94(12) . . ?
N6B C5B H5BA 109.5 . . ?
N6B C5B H5BB 109.5 . . ?
C5B N6B H6B 118.1(12) . . ?
C2B' N6B C5B 122.31(13) . . ?
C2B' N6B H6B 118.7(12) . . ?
C6B' N1B' C2B' 117.25(13) . . ?
N6B C2B' N1B' 116.34(13) . . ?
N6B C2B' N3B' 118.57(14) . . ?
N3B' C2B' N1B' 125.09(13) . . ?
C4B' N3B' C2B' 115.50(13) . . ?
N3B' C4B' H4B' 118.2 . . ?
N3B' C4B' C5B' 123.56(14) . . ?
C5B' C4B' H4B' 118.2 . . ?
C4B' C5B' H5B' 121.6 . . ?
C6B' C5B' C4B' 116.81(14) . . ?
C6B' C5B' H5B' 121.6 . . ?
N1B' C6B' C5B' 121.79(15) . . ?
N1B' C6B' H6B' 119.1 . . ?
C5B' C6B' H6B' 119.1 . . ?

loop_
_geom_bond_atom_site_label_1
_geom_bond_atom_site_label_2
_geom_bond_distance
_geom_bond_site_symmetry_2
_geom_bond_publ_flag
O1A H1A 1.09(2) . ?
O1A C2A 1.3147(17) . ?
O2A C2A 1.2218(18) . ?
C2A C3A 1.499(2) . ?
C3A H3AA 0.9900 . ?
C3A H3AB 0.9900 . ?
C3A C4A 1.518(2) . ?
C4A H4AA 0.9900 . ?
C4A H4AB 0.9900 . ?
C4A C5A 1.516(2) . ?
C5A H5AA 0.9900 . ?
C5A H5AB 0.9900 . ?
C5A N6A 1.4503(18) . ?
N6A H6A 0.843(19) . ?
N6A C2A' 1.3408(19) . ?
N1A' C2A' 1.3567(19) . ?
N1A' C6A' 1.3291(19) . ?
C2A' N3A' 1.3554(19) . ?
N3A' C4A' 1.3364(19) . ?
C4A' H4A' 0.9500 . ?
C4A' C5A' 1.372(2) . ?
C5A' H5A' 0.9500 . ?
C5A' C6A' 1.385(2) . ?
C6A' H6A' 0.9500 . ?
O1C H1C 1.02(2) . ?
O1C C2C 1.3119(18) . ?
O2C C2C 1.2193(18) . ?
C2C C3C 1.504(2) . ?
C3C H3CA 0.9900 . ?
C3C H3CB 0.9900 . ?
C3C C4C 1.5237(19) . ?
C4C H4CA 0.9900 . ?
C4C H4CB 0.9900 . ?
C4C C5C 1.516(2) . ?
C5C H5CA 0.9900 . ?
C5C H5CB 0.9900 . ?
C5C N6C 1.4501(18) . ?
N6C H6C 0.884(18) . ?
N6C C2C' 1.3446(19) . ?
N1C' C2C' 1.3543(19) . ?
N1C' C6C' 1.3313(19) . ?
C2C' N3C' 1.3534(19) . ?
N3C' C4C' 1.3417(19) . ?
C4C' H4C' 0.9500 . ?
C4C' C5C' 1.374(2) . ?
C5C' H5C' 0.9500 . ?
C5C' C6C' 1.382(2) . ?
C6C' H6C' 0.9500 . ?
O1D H1D 0.97(2) . ?
O1D C2D 1.3195(18) . ?
O2D C2D 1.2032(18) . ?
C2D C3D 1.505(2) . ?
C3D H3DA 0.9900 . ?
C3D H3DB 0.9900 . ?
C3D C4D 1.516(2) . ?
C4D H4DA 0.9900 . ?
C4D H4DB 0.9900 . ?
C4D C5D 1.521(2) . ?
C5D H5DA 0.9900 . ?
C5D H5DB 0.9900 . ?
C5D N6D 1.4488(19) . ?
N6D H6D 0.888(18) . ?
N6D C2D' 1.3439(19) . ?
N1D' C2D' 1.3430(19) . ?
N1D' C6D' 1.3323(19) . ?
C2D' N3D' 1.3578(19) . ?
N3D' C4D' 1.3372(19) . ?
C4D' H4D' 0.9500 . ?
C4D' C5D' 1.376(2) . ?
C5D' H5D' 0.9500 . ?
C5D' C6D' 1.383(2) . ?
C6D' H6D' 0.9500 . ?
O1B H1B 0.99(2) . ?
O1B C2B 1.3192(18) . ?
O2B C2B 1.2041(19) . ?
C2B C3B 1.502(2) . ?
C3B H3BA 0.9900 . ?
C3B H3BB 0.9900 . ?
C3B C4B 1.520(2) . ?
C4B H4BA 0.9900 . ?
C4B H4BB 0.9900 . ?
C4B C5B 1.518(2) . ?
C5B H5BA 0.9900 . ?
C5B H5BB 0.9900 . ?
C5B N6B 1.4540(19) . ?
N6B H6B 0.860(18) . ?
N6B C2B' 1.3440(19) . ?
N1B' C2B' 1.3553(19) . ?
N1B' C6B' 1.3340(19) . ?
C2B' N3B' 1.3453(19) . ?
N3B' C4B' 1.335(2) . ?
C4B' H4B' 0.9500 . ?
C4B' C5B' 1.381(2) . ?
C5B' H5B' 0.9500 . ?
C5B' C6B' 1.373(2) . ?
C6B' H6B' 0.9500 . ?

loop_
_geom_torsion_atom_site_label_1
_geom_torsion_atom_site_label_2
_geom_torsion_atom_site_label_3
_geom_torsion_atom_site_label_4
_geom_torsion
_geom_torsion_site_symmetry_1
_geom_torsion_site_symmetry_2
_geom_torsion_site_symmetry_3
_geom_torsion_site_symmetry_4
_geom_torsion_publ_flag
O1A C2A C3A C4A -174.40(12) . . . . ?
O2A C2A C3A C4A 7.2(2) . . . . ?
C2A C3A C4A C5A 177.01(12) . . . . ?
C3A C4A C5A N6A 169.30(12) . . . . ?
C4A C5A N6A C2A' -173.95(13) . . . . ?
C5A N6A C2A' N1A' 176.90(13) . . . . ?
C5A N6A C2A' N3A' -2.9(2) . . . . ?
N6A C2A' N3A' C4A' 178.63(13) . . . . ?
N1A' C2A' N3A' C4A' -1.1(2) . . . . ?
C2A' N1A' C6A' C5A' -0.6(2) . . . . ?
C2A' N3A' C4A' C5A' 0.1(2) . . . . ?
N3A' C4A' C5A' C6A' 0.6(2) . . . . ?
C4A' C5A' C6A' N1A' -0.3(2) . . . . ?
C6A' N1A' C2A' N6A -178.39(13) . . . . ?
C6A' N1A' C2A' N3A' 1.4(2) . . . . ?
O1C C2C C3C C4C 171.54(12) . . . . ?
O2C C2C C3C C4C -9.3(2) . . . . ?
C2C C3C C4C C5C -179.41(12) . . . . ?
C3C C4C C5C N6C -178.55(12) . . . . ?
C4C C5C N6C C2C' 179.07(13) . . . . ?
C5C N6C C2C' N1C' -174.45(13) . . . . ?
C5C N6C C2C' N3C' 6.2(2) . . . . ?
N6C C2C' N3C' C4C' 178.80(13) . . . . ?
N1C' C2C' N3C' C4C' -0.5(2) . . . . ?
C2C' N1C' C6C' C5C' -0.1(2) . . . . ?
C2C' N3C' C4C' C5C' 0.3(2) . . . . ?
N3C' C4C' C5C' C6C' -0.1(2) . . . . ?
C4C' C5C' C6C' N1C' 0.0(2) . . . . ?
C6C' N1C' C2C' N6C -178.88(13) . . . . ?
C6C' N1C' C2C' N3C' 0.4(2) . . . . ?
O1D C2D C3D C4D -166.08(13) . . . . ?
O2D C2D C3D C4D 13.7(2) . . . . ?
C2D C3D C4D C5D 174.51(13) . . . . ?
C3D C4D C5D N6D 172.98(12) . . . . ?
C4D C5D N6D C2D' 176.04(13) . . . . ?
C5D N6D C2D' N1D' -2.5(2) . . . . ?
C5D N6D C2D' N3D' 177.69(13) . . . . ?
N6D C2D' N3D' C4D' 178.56(13) . . . . ?
N1D' C2D' N3D' C4D' -1.2(2) . . . . ?
C2D' N1D' C6D' C5D' -0.3(2) . . . . ?
C2D' N3D' C4D' C5D' -0.2(2) . . . . ?
N3D' C4D' C5D' C6D' 1.2(2) . . . . ?
C4D' C5D' C6D' N1D' -0.9(2) . . . . ?
C6D' N1D' C2D' N6D -178.30(14) . . . . ?
C6D' N1D' C2D' N3D' 1.5(2) . . . . ?
O1B C2B C3B C4B 179.17(13) . . . . ?
O2B C2B C3B C4B -1.8(2) . . . . ?
C2B C3B C4B C5B -179.28(13) . . . . ?
C3B C4B C5B N6B 173.53(13) . . . . ?
C4B C5B N6B C2B' 176.89(14) . . . . ?
C5B N6B C2B' N1B' 175.42(13) . . . . ?
C5B N6B C2B' N3B' -5.1(2) . . . . ?
N6B C2B' N3B' C4B' 179.82(14) . . . . ?
N1B' C2B' N3B' C4B' -0.7(2) . . . . ?
C2B' N1B' C6B' C5B' 0.3(2) . . . . ?
C2B' N3B' C4B' C5B' 0.4(2) . . . . ?
N3B' C4B' C5B' C6B' 0.2(2) . . . . ?
C4B' C5B' C6B' N1B' -0.6(2) . . . . ?
C6B' N1B' C2B' N6B 179.89(13) . . . . ?
C6B' N1B' C2B' N3B' 0.4(2) . . . . ?
